data_2013324
loop_
_publ_author_name
'Guelylah, Abderrahim'
'Madariaga, Gotzon'

_publ_section_title
;
 Dirubidium dicadmium sulfate at 293K
;
_journal_issue 5
_journal_name_full 'Acta Crystallographica Section C'
_journal_page_first i32
_journal_page_last i34
_journal_paper_doi 10.1107/S0108270103007479
_journal_volume 59
_journal_year 2003
_chemical_formula_iupac 'Rb2 Cd2 (S O4)3'
_chemical_formula_moiety 'Cd2 Rb2, (S O4)3'
_chemical_formula_sum 'Cd2 O12 Rb2 S3'
_chemical_formula_weight 683.9
_space_group_IT_number 198
_symmetry_cell_setting cubic
_symmetry_space_group_name_Hall 'P 2ac 2ab 3'
_symmetry_space_group_name_H-M 'P 21 3'
_cell_angle_alpha 90
_cell_angle_beta 90
_cell_angle_gamma 90
_cell_formula_units_Z 4
_cell_length_a 10.391(2)
_cell_length_b 10.391(2)
_cell_length_c 10.391(2)
_cell_measurement_reflns_used 1357
_cell_measurement_temperature 293
_cell_measurement_theta_max 26.06
_cell_measurement_theta_min 2.77
_cell_volume 1121.9(4)
_computing_cell_refinement 'STOE IPDS software (STOE, 1998)'
_computing_data_collection 'STOE IPDS software (STOE, 1998)'
_computing_data_reduction 'STOE IPDS software (STOE, 1998)'
_computing_molecular_graphics 'ORTEP (Davenport et al., 1999)'
_computing_publication_material JANA2000
_computing_structure_refinement 'JANA2000  (Petricek & Dusek, 2000)'
_diffrn_detector_area_resol_mean 6.7
_diffrn_measured_fraction_theta_full 0.991
_diffrn_measured_fraction_theta_max 0.991
_diffrn_measurement_device 'one-circle goniometer'
_diffrn_measurement_device_type 'STOE IPSD'
_diffrn_measurement_method
;
image plate with oscillating crystal geometry
;
_diffrn_radiation_monochromator graphite
_diffrn_radiation_source 'fine-focus sealed tube'
_diffrn_radiation_type 'Mo K\a'
_diffrn_radiation_wavelength 0.71073
_diffrn_reflns_av_R_equivalents 0.0715
_diffrn_reflns_av_sigmaI/netI 0.0109
_diffrn_reflns_limit_h_max 12
_diffrn_reflns_limit_h_min -12
_diffrn_reflns_limit_k_max 12
_diffrn_reflns_limit_k_min -12
_diffrn_reflns_limit_l_max 12
_diffrn_reflns_limit_l_min -12
_diffrn_reflns_number 15800
_diffrn_reflns_theta_full 26.06
_diffrn_reflns_theta_max 26.06
_diffrn_reflns_theta_min 2.76
_exptl_absorpt_coefficient_mu 13.031
_exptl_absorpt_correction_type sphere
_exptl_absorpt_process_details '(IPDS Software; Stoe & Cie, 1998)'
_exptl_crystal_colour colorless
_exptl_crystal_density_diffrn 4.048
_exptl_crystal_density_method 'not measured'
_exptl_crystal_description sphere
_exptl_crystal_F_000 1256
_exptl_crystal_size_rad 0.180(10)
_refine_diff_density_max 0.95
_refine_diff_density_min -1.02
_refine_ls_abs_structure_details 'Flack (1983)'
_refine_ls_abs_structure_Flack -0.01(2)
_refine_ls_extinction_coef 0.0274(16)
_refine_ls_extinction_method 'B-C type 1 Lorentzian isotropic (Becker & Coppens, 1974)'
_refine_ls_goodness_of_fit_ref 2.79
_refine_ls_number_parameters 60
_refine_ls_number_reflns 745
_refine_ls_R_factor_all 0.0285
_refine_ls_R_factor_gt 0.0247
_refine_ls_shift/su_max 0.0004
_refine_ls_shift/su_mean 0.0000
_refine_ls_structure_factor_coef Fsqd
_refine_ls_weighting_details 'w = 1/(\s^2^(I)+0.000144I^2^)'
_refine_ls_weighting_scheme sigma
_refine_ls_wR_factor_gt 0.0516
_refine_ls_wR_factor_ref 0.0544
_reflns_number_gt 712
_reflns_number_total 745
_reflns_threshold_expression I>3\s(I)
_cod_data_source_file na1599.cif
_cod_data_source_block I
_cod_original_cell_volume 1121.8(4)
_cod_original_sg_symbol_H-M P_21_3
_cod_database_code 2013324
_cod_database_fobs_code 2013324

loop_
_symmetry_equiv_pos_as_xyz
x,y,z
1/2-x,-y,1/2+z
1/2+x,1/2-y,-z
z,x,y
-x,1/2+y,1/2-z
1/2-z,-x,1/2+y
1/2+z,1/2-x,-y
-z,1/2+x,1/2-y
y,z,x
1/2-y,-z,1/2+x
1/2+y,1/2-z,-x
-y,1/2+z,1/2-x

loop_
_atom_site_label
_atom_site_fract_x
_atom_site_fract_y
_atom_site_fract_z
_atom_site_U_iso_or_equiv
_atom_site_adp_type
_atom_site_calc_flag
_atom_site_refinement_flags
_atom_site_occupancy
_atom_site_disorder_assembly
_atom_site_disorder_group
_atom_site_type_symbol
Rb1 0.06482(7) 0.06482(7) 0.06482(7) 0.02863(18) Uani d . 1 . . Rb
Rb2 0.30139(8) 0.30139(8) 0.30139(8) 0.03068(19) Uani d . 1 . . Rb
Cd1 0.41797(4) 0.08203(4) -0.08203(4) 0.01977(13) Uani d . 1 . . Cd
Cd2 0.16180(5) 0.33820(5) -0.33820(5) 0.01932(13) Uani d . 1 . . Cd
S1 0.12567(15) 0.02603(16) -0.26329(16) 0.0170(4) Uani d . 1 . . S
O1 0.0272(5) -0.0613(5) -0.2161(6) 0.0378(19) Uani d . 1 . . O
O2 0.0799(5) 0.1579(5) -0.2475(6) 0.0363(18) Uani d . 1 . . O
O3 0.2419(6) 0.0044(7) -0.1867(6) 0.043(2) Uani d . 1 . . O
O4 0.1581(7) 0.0009(7) -0.3966(5) 0.043(2) Uani d . 1 . . O

loop_
_atom_site_aniso_label
_atom_site_aniso_U_11
_atom_site_aniso_U_22
_atom_site_aniso_U_33
_atom_site_aniso_U_12
_atom_site_aniso_U_13
_atom_site_aniso_U_23
_atom_site_aniso_type_symbol
Rb1 0.0286(3) 0.0286(3) 0.0286(3) -0.0010(3) -0.0010(3) -0.0010(3) Rb
Rb2 0.0307(3) 0.0307(3) 0.0307(3) 0.0017(3) 0.0017(3) 0.0017(3) Rb
Cd1 0.0198(2) 0.0198(2) 0.0198(2) 0.0008(2) -0.0008(2) 0.0008(2) Cd
Cd2 0.0193(2) 0.0193(2) 0.0193(2) 0.00078(19) -0.00078(19) 0.00078(19) Cd
S1 0.0166(7) 0.0169(8) 0.0175(8) -0.0022(6) -0.0003(6) 0.0004(6) S
O1 0.026(3) 0.031(3) 0.057(4) -0.016(2) 0.016(3) 0.005(3) O
O2 0.037(3) 0.015(2) 0.057(4) 0.009(2) 0.018(3) 0.005(3) O
O3 0.032(3) 0.052(4) 0.045(4) -0.010(3) -0.026(3) 0.010(3) O
O4 0.054(4) 0.058(4) 0.019(3) -0.007(3) 0.004(3) -0.019(3) O

loop_
_atom_type_symbol
_atom_type_scat_dispersion_real
_atom_type_scat_dispersion_imag
_atom_type_scat_source
Cd -0.808 1.202 'International Tables Vol C Tables  4.2.6.8 and 6.1.1.1'
O 0.011 0.006 'International Tables Vol C Tables  4.2.6.8 and 6.1.1.1'
Rb -0.939 2.968 'International Tables Vol C Tables  4.2.6.8 and 6.1.1.1'
S 0.125 0.123 'International Tables Vol C Tables  4.2.6.8 and 6.1.1.1'

loop_
_geom_angle_atom_site_label_1
_geom_angle_atom_site_label_2
_geom_angle_atom_site_label_3
_geom_angle
_geom_angle_publ_flag
O1 S1 O2 108.6(3) yes
O1 S1 O3 107.6(4) yes
O1 S1 O4 112.0(4) yes
O2 S1 O3 110.6(4) yes
O2 S1 O4 110.6(4) yes
O3 S1 O4 107.5(4) yes

loop_
_geom_bond_atom_site_label_1
_geom_bond_atom_site_label_2
_geom_bond_site_symmetry_1
_geom_bond_site_symmetry_2
_geom_bond_distance
_geom_bond_publ_flag
Rb1 O1 . . 3.223(6) yes
Rb1 O3 . . 3.258(7) yes
Rb1 O4 . 2_555 2.986(7) yes
Rb2 O1 . 2_555 3.071(6) yes
Rb2 O2 . 3_555 2.978(6) yes
Rb2 O3 . 2_555 3.212(7) yes
Cd1 O3 . . 2.276(6) yes
Cd1 O4 . 2_555 2.254(6) yes
Cd2 O1 . 5_554 2.294(6) yes
Cd2 O2 . . 2.263(6) yes
S1 O1 . . 1.454(6) yes
S1 O2 . . 1.459(6) yes
S1 O3 . . 1.464(7) yes
S1 O4 . . 1.449(6) yes
